data_8106515
loop_
_publ_author_name
'Liu, Ya-Tong'
'Kang, Lei'
'Li, Na-Na'
'Xing, Zhi-Yong'

_publ_section_title
;
 Crystal structure of
 2-(4-(2-butyl-1,3-dioxo-2,3-dihydro-1H-benzo[de]isoquinolin-6-yl)piperazin-1-yl)-2-oxoethyldiethylcarbamodithioate,
 C27H34N4O3S2
;
_journal_issue 2
_journal_name_full 'Zeitschrift f\"ur Kristallographie - New Crystal Structures'
_journal_page_first 295
_journal_page_last 296
_journal_paper_doi 10.1515/ncrs-2016-0244
_journal_volume 232
_journal_year 2017
_chemical_formula_moiety 'C27 H34 N4 O3 S2'
_chemical_formula_sum 'C27 H34 N4 O3 S2'
_chemical_formula_weight 526.70
_space_group_IT_number 14
_space_group_name_Hall '-P 2ybc'
_space_group_name_H-M_alt 'P 1 21/c 1'
_symmetry_cell_setting monoclinic
_symmetry_space_group_name_H-M 'P 1 21/c 1'
_atom_sites_solution_hydrogens geom
_atom_sites_solution_primary direct
_atom_sites_solution_secondary difmap
_cell_angle_alpha 90.00
_cell_angle_beta 91.644(3)
_cell_angle_gamma 90.00
_cell_formula_units_Z 4
_cell_length_a 17.7267(7)
_cell_length_b 10.5415(5)
_cell_length_c 14.1637(4)
_cell_measurement_reflns_used 3454
_cell_measurement_temperature 293(2)
_cell_measurement_theta_max 29.6004
_cell_measurement_theta_min 3.2953
_cell_volume 2645.62(18)
_computing_cell_refinement 'CrysAlis PRO (Agilent, 2011)'
_computing_data_collection 'CrysAlis PRO (Agilent, 2011)'
_computing_data_reduction 'CrysAlis PRO (Agilent, 2011)'
_computing_molecular_graphics 'Bruker SHELXTL'
_computing_publication_material 'Bruker SHELXTL'
_computing_structure_refinement 'SHELXL-97 (Sheldrick, 1997)'
_computing_structure_solution 'SHELXS-97 (Sheldrick, 1990)'
_diffrn_ambient_temperature 293(2)
_diffrn_measured_fraction_theta_full 0.998
_diffrn_measured_fraction_theta_max 0.889
_diffrn_measurement_device_type 'Xcalibur, Eos'
_diffrn_measurement_method 'phi and omega scans'
_diffrn_radiation_monochromator graphite
_diffrn_radiation_source 'Enhance (Mo) X-ray Source'
_diffrn_radiation_type MoK\a
_diffrn_radiation_wavelength 0.71073
_diffrn_reflns_av_R_equivalents 0.0238
_diffrn_reflns_av_sigmaI/netI 0.0383
_diffrn_reflns_limit_h_max 23
_diffrn_reflns_limit_h_min -23
_diffrn_reflns_limit_k_max 14
_diffrn_reflns_limit_k_min -14
_diffrn_reflns_limit_l_max 19
_diffrn_reflns_limit_l_min -10
_diffrn_reflns_number 13360
_diffrn_reflns_theta_full 27.00
_diffrn_reflns_theta_max 29.67
_diffrn_reflns_theta_min 3.30
_diffrn_standards_decay_% 0
_diffrn_standards_interval_count 0
_diffrn_standards_interval_time 0
_diffrn_standards_number 0
_exptl_absorpt_coefficient_mu 0.238
_exptl_absorpt_correction_T_max 0.9698
_exptl_absorpt_correction_T_min 0.9652
_exptl_absorpt_correction_type multi-scan
_exptl_absorpt_process_details
;
CrysAlisPro, Agilent Technologies,
Version 1.171.35.21 (release 20-01-2012 CrysAlis171 .NET)
(compiled Jan 23 2012,18:06:46)
Empirical absorption correction using spherical harmonics,
 implemented in SCALE3 ABSPACK scaling algorithm.
;
_exptl_crystal_colour colorless
_exptl_crystal_density_diffrn 1.322
_exptl_crystal_density_method 'not measured'
_exptl_crystal_description block
_exptl_crystal_F_000 1120
_exptl_crystal_size_max 0.15
_exptl_crystal_size_mid 0.13
_exptl_crystal_size_min 0.13
_refine_diff_density_max 0.530
_refine_diff_density_min -0.390
_refine_diff_density_rms 0.056
_refine_ls_extinction_coef 0.0128(17)
_refine_ls_extinction_expression Fc^*^=kFc[1+0.001xFc^2^\l^3^/sin(2\q)]^-1/4^
_refine_ls_extinction_method SHELXL
_refine_ls_goodness_of_fit_ref 1.006
_refine_ls_hydrogen_treatment mixed
_refine_ls_matrix_type full
_refine_ls_number_parameters 326
_refine_ls_number_reflns 6665
_refine_ls_number_restraints 7
_refine_ls_restrained_S_all 1.008
_refine_ls_R_factor_all 0.0931
_refine_ls_R_factor_gt 0.0620
_refine_ls_shift/su_max 0.000
_refine_ls_shift/su_mean 0.000
_refine_ls_structure_factor_coef Fsqd
_refine_ls_weighting_details 'calc w=1/[\s^2^(Fo^2^)+(0.1016P)^2^+1.1361P] where P=(Fo^2^+2Fc^2^)/3'
_refine_ls_weighting_scheme calc
_refine_ls_wR_factor_gt 0.1716
_refine_ls_wR_factor_ref 0.2008
_reflns_number_gt 4537
_reflns_number_total 6665
_reflns_threshold_expression >2sigma(I)
_cod_data_source_file suppl_ncrs-2016-0244_suppl.cif
_cod_data_source_block c
_cod_original_sg_symbol_H-M P21/c
_cod_database_code 8106515

loop_
_symmetry_equiv_pos_as_xyz
'x, y, z'
'-x, y+1/2, -z+1/2'
'-x, -y, -z'
'x, -y-1/2, z-1/2'

loop_
_atom_site_label
_atom_site_type_symbol
_atom_site_fract_x
_atom_site_fract_y
_atom_site_fract_z
_atom_site_U_iso_or_equiv
_atom_site_adp_type
_atom_site_occupancy
_atom_site_symmetry_multiplicity
_atom_site_calc_flag
_atom_site_refinement_flags
_atom_site_disorder_assembly
_atom_site_disorder_group
S1 S 0.38224(4) 0.45334(8) 0.32512(5) 0.0631(2) Uani 1 1 d . . .
S2 S 0.28002(4) 0.41588(9) 0.48955(5) 0.0723(3) Uani 1 1 d . . .
O1 O -0.19786(11) 0.6945(2) -0.18066(15) 0.0711(6) Uani 1 1 d . . .
O2 O -0.09858(12) 1.0434(2) -0.31724(13) 0.0678(6) Uani 1 1 d . . .
O3 O 0.36268(13) 0.5853(3) 0.15522(18) 0.0968(9) Uani 1 1 d . . .
N1 N 0.41279(14) 0.3055(3) 0.46833(17) 0.0706(7) Uani 1 1 d U . .
N2 N -0.14907(12) 0.8718(2) -0.24754(14) 0.0512(5) Uani 1 1 d . . .
N3 N 0.24424(12) 0.6613(2) 0.16443(14) 0.0512(5) Uani 1 1 d . . .
N4 N 0.11076(10) 0.73949(18) 0.06570(12) 0.0414(4) Uani 1 1 d . . .
C1 C -0.02460(11) 0.8607(2) -0.11933(14) 0.0351(4) Uani 1 1 d . . .
C2 C -0.08356(12) 0.7717(2) -0.11258(15) 0.0402(5) Uani 1 1 d . . .
C3 C -0.3908(3) 1.0856(6) -0.3392(5) 0.156(2) Uani 1 1 d . . .
H3A H -0.4298 1.0855 -0.3876 0.233 Uiso 1 1 calc R . .
H3B H -0.3662 1.1668 -0.3379 0.233 Uiso 1 1 calc R . .
H3C H -0.4125 1.0696 -0.2791 0.233 Uiso 1 1 calc R . .
C4 C 0.4276(4) 0.3009(6) 0.6384(4) 0.150(2) Uani 1 1 d . . .
H4A H 0.4185 0.2527 0.6945 0.225 Uiso 1 1 calc R . .
H4B H 0.4023 0.3812 0.6421 0.225 Uiso 1 1 calc R . .
H4C H 0.4808 0.3145 0.6330 0.225 Uiso 1 1 calc R . .
C5 C -0.3348(2) 0.9852(5) -0.3595(4) 0.1040(13) Uani 1 1 d . . .
H5A H -0.3139 1.0018 -0.4208 0.125 Uiso 1 1 calc R . .
H5B H -0.3608 0.9043 -0.3633 0.125 Uiso 1 1 calc R . .
C6 C 0.4002(3) 0.2347(5) 0.5601(3) 0.1112(15) Uani 1 1 d U . .
H6A H 0.3466 0.2198 0.5665 0.133 Uiso 1 1 calc R . .
H6B H 0.4250 0.1528 0.5576 0.133 Uiso 1 1 calc R . .
C7 C -0.27154(19) 0.9742(4) -0.2888(3) 0.0821(10) Uani 1 1 d . . .
H7A H -0.2917 0.9510 -0.2282 0.099 Uiso 1 1 calc R . .
H7B H -0.2473 1.0563 -0.2815 0.099 Uiso 1 1 calc R . .
C8 C 0.48247(19) 0.2712(4) 0.4173(3) 0.0807(10) Uani 1 1 d . . .
H8A H 0.4960 0.1842 0.4323 0.097 Uiso 1 1 calc R . .
H8B H 0.4720 0.2762 0.3498 0.097 Uiso 1 1 calc R . .
C9 C -0.21321(17) 0.8771(3) -0.3161(2) 0.0665(8) Uani 1 1 d . . .
H9A H -0.2368 0.7942 -0.3202 0.080 Uiso 1 1 calc R . .
H9B H -0.1947 0.8980 -0.3779 0.080 Uiso 1 1 calc R . .
C10 C 0.5454(2) 0.3526(5) 0.4414(4) 0.1128(15) Uani 1 1 d . . .
H10C H 0.5887 0.3262 0.4073 0.169 Uiso 1 1 calc R . .
H10B H 0.5565 0.3472 0.5080 0.169 Uiso 1 1 calc R . .
H10A H 0.5329 0.4386 0.4250 0.169 Uiso 1 1 calc R . .
C11 C 0.24880(14) 0.7295(3) 0.07532(18) 0.0543(6) Uani 1 1 d . . .
H11A H 0.2931 0.7021 0.0423 0.065 Uiso 1 1 calc R . .
H11B H 0.2535 0.8198 0.0875 0.065 Uiso 1 1 calc R . .
C12 C 0.30455(15) 0.5950(3) 0.19828(19) 0.0573(7) Uani 1 1 d . . .
C13 C 0.29535(15) 0.5334(3) 0.29416(18) 0.0537(6) Uani 1 1 d . . .
H13A H 0.2539 0.4733 0.2914 0.064 Uiso 1 1 calc R . .
H13B H 0.2845 0.5974 0.3411 0.064 Uiso 1 1 calc R . .
C14 C 0.35968(14) 0.3851(3) 0.43499(18) 0.0526(6) Uani 1 1 d . . .
C15 C 0.17501(14) 0.6850(3) 0.21453(16) 0.0506(6) Uani 1 1 d . . .
H15A H 0.1747 0.7719 0.2369 0.061 Uiso 1 1 calc R . .
H15B H 0.1731 0.6294 0.2690 0.061 Uiso 1 1 calc R . .
C16 C 0.10649(14) 0.6623(2) 0.15107(16) 0.0459(5) Uani 1 1 d . . .
H16A H 0.1037 0.5733 0.1340 0.055 Uiso 1 1 calc R . .
H16B H 0.0612 0.6839 0.1844 0.055 Uiso 1 1 calc R . .
C17 C 0.03929(11) 0.8536(2) -0.05669(14) 0.0352(4) Uani 1 1 d . . .
C18 C 0.17898(13) 0.7046(3) 0.01464(16) 0.0467(5) Uani 1 1 d . . .
H18A H 0.1812 0.7536 -0.0432 0.056 Uiso 1 1 calc R . .
H18B H 0.1768 0.6154 -0.0022 0.056 Uiso 1 1 calc R . .
C19 C 0.08644(13) 1.0479(2) -0.12457(17) 0.0439(5) Uani 1 1 d . . .
H19A H 0.1225 1.1119 -0.1254 0.053 Uiso 1 1 calc R . .
C20 C -0.07949(13) 0.6812(2) -0.04260(17) 0.0458(5) Uani 1 1 d . . .
H20A H -0.1197 0.6257 -0.0355 0.055 Uiso 1 1 calc R . .
C21 C -0.09398(14) 0.9637(2) -0.25486(17) 0.0475(6) Uani 1 1 d . . .
C22 C -0.14806(14) 0.7741(2) -0.18029(17) 0.0488(6) Uani 1 1 d . . .
C23 C 0.04453(12) 0.7510(2) 0.00950(14) 0.0383(5) Uani 1 1 d . . .
C24 C -0.01657(13) 0.6710(2) 0.01758(17) 0.0454(5) Uani 1 1 d . . .
H24A H -0.0156 0.6090 0.0643 0.055 Uiso 1 1 calc R . .
C25 C -0.02942(12) 0.9591(2) -0.18651(15) 0.0397(5) Uani 1 1 d . . .
C26 C 0.02551(13) 1.0505(2) -0.18946(16) 0.0446(5) Uani 1 1 d . . .
H26A H 0.0222 1.1143 -0.2347 0.054 Uiso 1 1 calc R . .
C27 C 0.09338(12) 0.9520(2) -0.05973(16) 0.0401(5) Uani 1 1 d . . .
H27A H 0.1343 0.9515 -0.0171 0.048 Uiso 1 1 calc R . .

loop_
_atom_site_aniso_label
_atom_site_aniso_U_11
_atom_site_aniso_U_22
_atom_site_aniso_U_33
_atom_site_aniso_U_23
_atom_site_aniso_U_13
_atom_site_aniso_U_12
S1 0.0503(4) 0.0858(6) 0.0529(4) 0.0133(3) -0.0052(3) 0.0165(3)
S2 0.0577(4) 0.1009(7) 0.0584(4) 0.0142(4) 0.0026(3) 0.0228(4)
O1 0.0580(12) 0.0700(13) 0.0844(14) -0.0106(11) -0.0137(10) -0.0180(10)
O2 0.0652(12) 0.0817(15) 0.0560(11) 0.0209(10) -0.0063(9) 0.0123(10)
O3 0.0548(13) 0.149(2) 0.0868(16) 0.0544(16) 0.0099(11) 0.0258(14)
N1 0.0614(15) 0.0881(19) 0.0615(14) 0.0145(13) -0.0105(11) 0.0270(13)
N2 0.0483(11) 0.0560(13) 0.0487(11) -0.0087(10) -0.0088(9) 0.0058(9)
N3 0.0484(11) 0.0578(13) 0.0473(11) 0.0146(9) -0.0015(8) 0.0041(9)
N4 0.0420(10) 0.0450(11) 0.0375(9) 0.0080(8) 0.0042(7) 0.0016(8)
C1 0.0358(10) 0.0345(11) 0.0352(10) -0.0048(8) 0.0065(8) 0.0034(8)
C2 0.0397(11) 0.0394(12) 0.0416(11) -0.0080(9) 0.0041(8) -0.0016(9)
C3 0.108(4) 0.145(5) 0.210(6) -0.002(5) -0.046(4) 0.051(4)
C4 0.182(6) 0.165(6) 0.101(4) 0.030(4) -0.023(4) -0.019(5)
C5 0.080(3) 0.108(3) 0.122(3) 0.007(3) -0.039(2) 0.009(2)
C6 0.114(3) 0.144(4) 0.075(2) 0.030(2) -0.018(2) 0.048(3)
C7 0.0582(18) 0.097(3) 0.090(2) -0.015(2) -0.0211(16) 0.0047(17)
C8 0.073(2) 0.087(2) 0.081(2) 0.0028(18) -0.0193(16) 0.0264(18)
C9 0.0620(17) 0.078(2) 0.0584(16) -0.0086(15) -0.0211(13) 0.0042(14)
C10 0.085(3) 0.124(4) 0.129(4) -0.028(3) -0.008(3) 0.014(3)
C11 0.0457(13) 0.0639(17) 0.0533(14) 0.0205(12) -0.0007(10) -0.0013(11)
C12 0.0494(14) 0.0660(17) 0.0558(15) 0.0121(13) -0.0085(11) 0.0006(12)
C13 0.0492(14) 0.0601(16) 0.0510(13) 0.0099(12) -0.0103(10) 0.0078(11)
C14 0.0514(14) 0.0594(16) 0.0463(12) 0.0020(11) -0.0127(10) 0.0085(12)
C15 0.0590(15) 0.0526(15) 0.0403(12) 0.0063(11) 0.0013(10) 0.0075(11)
C16 0.0503(13) 0.0453(13) 0.0424(11) 0.0097(10) 0.0072(10) 0.0022(10)
C17 0.0354(10) 0.0348(11) 0.0358(10) -0.0009(8) 0.0069(8) 0.0009(8)
C18 0.0437(12) 0.0533(14) 0.0433(12) 0.0084(10) 0.0045(9) 0.0054(10)
C19 0.0403(11) 0.0389(12) 0.0530(13) 0.0045(10) 0.0095(9) -0.0027(9)
C20 0.0459(12) 0.0400(12) 0.0516(13) -0.0053(10) 0.0059(10) -0.0091(10)
C21 0.0453(13) 0.0555(15) 0.0417(11) -0.0037(11) 0.0025(9) 0.0124(11)
C22 0.0444(13) 0.0511(14) 0.0507(13) -0.0138(11) -0.0022(10) -0.0005(10)
C23 0.0402(11) 0.0376(11) 0.0373(10) 0.0012(9) 0.0063(8) -0.0004(9)
C24 0.0522(13) 0.0375(12) 0.0469(12) 0.0050(10) 0.0060(10) -0.0042(10)
C25 0.0406(11) 0.0398(12) 0.0389(10) -0.0009(9) 0.0071(9) 0.0079(9)
C26 0.0464(12) 0.0412(12) 0.0469(12) 0.0099(10) 0.0109(10) 0.0069(10)
C27 0.0349(10) 0.0413(12) 0.0443(11) 0.0004(9) 0.0045(8) -0.0007(9)

loop_
_atom_type_symbol
_atom_type_description
_atom_type_scat_dispersion_real
_atom_type_scat_dispersion_imag
_atom_type_scat_source
C C 0.0033 0.0016 'International Tables Vol C Tables 4.2.6.8 and 6.1.1.4'
H H 0.0000 0.0000 'International Tables Vol C Tables 4.2.6.8 and 6.1.1.4'
O O 0.0106 0.0060 'International Tables Vol C Tables 4.2.6.8 and 6.1.1.4'
S S 0.1246 0.1234 'International Tables Vol C Tables 4.2.6.8 and 6.1.1.4'
N N 0.0061 0.0033 'International Tables Vol C Tables 4.2.6.8 and 6.1.1.4'

loop_
_geom_angle_atom_site_label_1
_geom_angle_atom_site_label_2
_geom_angle_atom_site_label_3
_geom_angle
_geom_angle_site_symmetry_1
_geom_angle_site_symmetry_3
C14 S1 C13 101.05(12) . .
C14 N1 C8 124.4(3) . .
C14 N1 C6 119.4(3) . .
C8 N1 C6 116.0(3) . .
C21 N2 C22 124.8(2) . .
C21 N2 C9 117.2(2) . .
C22 N2 C9 118.0(2) . .
C12 N3 C15 125.7(2) . .
C12 N3 C11 119.9(2) . .
C15 N3 C11 113.98(19) . .
C23 N4 C16 117.04(18) . .
C23 N4 C18 115.33(17) . .
C16 N4 C18 109.26(18) . .
C25 C1 C2 120.4(2) . .
C25 C1 C17 119.49(19) . .
C2 C1 C17 120.14(19) . .
C20 C2 C1 119.1(2) . .
C20 C2 C22 120.4(2) . .
C1 C2 C22 120.5(2) . .
C3 C5 C7 114.9(4) . .
C4 C6 N1 112.4(5) . .
C5 C7 C9 112.8(3) . .
C10 C8 N1 112.8(3) . .
N2 C9 C7 112.1(2) . .
N3 C11 C18 110.0(2) . .
O3 C12 N3 122.5(2) . .
O3 C12 C13 121.8(2) . .
N3 C12 C13 115.7(2) . .
C12 C13 S1 107.78(18) . .
N1 C14 S2 123.9(2) . .
N1 C14 S1 113.0(2) . .
S2 C14 S1 123.07(15) . .
N3 C15 C16 110.96(19) . .
N4 C16 C15 110.17(19) . .
C27 C17 C1 118.16(19) . .
C27 C17 C23 122.84(19) . .
C1 C17 C23 118.93(18) . .
N4 C18 C11 110.4(2) . .
C27 C19 C26 120.5(2) . .
C2 C20 C24 121.4(2) . .
O2 C21 N2 120.3(2) . .
O2 C21 C25 122.0(2) . .
N2 C21 C25 117.6(2) . .
O1 C22 N2 120.5(2) . .
O1 C22 C2 122.7(2) . .
N2 C22 C2 116.8(2) . .
C24 C23 N4 123.1(2) . .
C24 C23 C17 118.6(2) . .
N4 C23 C17 118.25(18) . .
C23 C24 C20 121.4(2) . .
C26 C25 C1 120.6(2) . .
C26 C25 C21 119.6(2) . .
C1 C25 C21 119.8(2) . .
C25 C26 C19 120.1(2) . .
C19 C27 C17 120.9(2) . .

loop_
_geom_bond_atom_site_label_1
_geom_bond_atom_site_label_2
_geom_bond_distance
_geom_bond_site_symmetry_2
S1 C14 1.771(3) .
S1 C13 1.800(3) .
S2 C14 1.661(3) .
O1 C22 1.218(3) .
O2 C21 1.221(3) .
O3 C12 1.217(3) .
N1 C14 1.337(3) .
N1 C8 1.493(4) .
N1 C6 1.521(5) .
N2 C21 1.382(3) .
N2 C22 1.402(3) .
N2 C9 1.475(3) .
N3 C12 1.354(3) .
N3 C15 1.456(3) .
N3 C11 1.457(3) .
N4 C23 1.405(3) .
N4 C16 1.461(3) .
N4 C18 1.473(3) .
C1 C25 1.409(3) .
C1 C2 1.410(3) .
C1 C17 1.420(3) .
C2 C20 1.376(3) .
C2 C22 1.471(3) .
C3 C5 1.485(6) .
C4 C6 1.387(7) .
C5 C7 1.486(5) .
C7 C9 1.514(5) .
C8 C10 1.440(6) .
C11 C18 1.510(3) .
C12 C13 1.518(4) .
C15 C16 1.509(3) .
C17 C27 1.413(3) .
C17 C23 1.433(3) .
C19 C27 1.370(3) .
C19 C26 1.398(3) .
C20 C24 1.388(3) .
C21 C25 1.478(3) .
C23 C24 1.380(3) .
C25 C26 1.371(3) .
